data_2015243
loop_
_publ_author_name
'Agata Bia\/lo\'nska'
'Zbigniew Ciunik'

_publ_section_title
;
 Strychninium <i>N</i>-phthaloyl-\b-alaninate
 <i>N</i>-phthaloyl-\b-alanine and brucinium
 <i>N</i>-phthaloyl-\b-alaninate 5.67-hydrate
;
_journal_coeditor_code GD1431
_journal_issue 4
_journal_name_full 'Acta Crystallographica Section C'
_journal_page_first o182
_journal_page_last o185
_journal_paper_doi 10.1107/S0108270106005555
_journal_volume 62
_journal_year 2006
_chemical_formula_iupac 'C23 H27 N2 O4 +, C11 H8 N O4 -, 5.67H2 O'
_chemical_formula_moiety 'C23 H27 N2 O4 +, C11 H8 N O4 -, 5.67H2 O'
_chemical_formula_sum 'C34 H46.34 N3 O13.67'
_chemical_formula_weight 715.80
_chemical_name_systematic
;
brucinium N-phthaloyl-\b-alaninate 5.67-hydrate
;
_space_group_IT_number 4
_symmetry_cell_setting monoclinic
_symmetry_space_group_name_Hall 'P 2yb'
_symmetry_space_group_name_H-M 'P 1 21 1'
_atom_sites_solution_hydrogens geom
_atom_sites_solution_primary direct
_atom_sites_solution_secondary difmap
_audit_creation_method SHELXL-97
_cell_angle_alpha 90.00
_cell_angle_beta 94.832(14)
_cell_angle_gamma 90.00
_cell_formula_units_Z 2
_cell_length_a 11.527(2)
_cell_length_b 7.6690(13)
_cell_length_c 19.500(3)
_cell_measurement_reflns_used 10253
_cell_measurement_temperature 100(2)
_cell_measurement_theta_max 28.06
_cell_measurement_theta_min 3.31
_cell_volume 1717.7(5)
_computing_cell_refinement 'CrysAlis RED (Oxford Diffraction, 2001)'
_computing_data_collection 'CrysAlis CCD (Oxford Diffraction, 2001)'
_computing_data_reduction 'CrysAlis RED'
_computing_molecular_graphics 'SHELXTL-NT (Bruker, 1999)'
_computing_publication_material SHELXL97
_computing_structure_refinement 'SHELXL97 (Sheldrick, 1997)'
_computing_structure_solution 'SHELXS97 (Sheldrick, 1990)'
_diffrn_ambient_temperature 100(2)
_diffrn_measured_fraction_theta_full 0.976
_diffrn_measured_fraction_theta_max 0.976
_diffrn_measurement_device_type 'Kuma KM-4 CCD'
_diffrn_measurement_method \w
_diffrn_radiation_monochromator graphite
_diffrn_radiation_source 'fine-focus sealed tube'
_diffrn_radiation_type MoK\a
_diffrn_radiation_wavelength 0.71073
_diffrn_reflns_av_R_equivalents 0.1135
_diffrn_reflns_av_sigmaI/netI 0.1661
_diffrn_reflns_limit_h_max 14
_diffrn_reflns_limit_h_min -14
_diffrn_reflns_limit_k_max 9
_diffrn_reflns_limit_k_min -8
_diffrn_reflns_limit_l_max 24
_diffrn_reflns_limit_l_min -24
_diffrn_reflns_number 11409
_diffrn_reflns_theta_full 27.00
_diffrn_reflns_theta_max 27.00
_diffrn_reflns_theta_min 3.31
_diffrn_standards_number 0
_exptl_absorpt_coefficient_mu 0.107
_exptl_absorpt_correction_type none
_exptl_crystal_colour colourless
_exptl_crystal_density_diffrn 1.384
_exptl_crystal_density_method 'not measured'
_exptl_crystal_description block
_exptl_crystal_F_000 761.4
_exptl_crystal_size_max 0.25
_exptl_crystal_size_mid 0.20
_exptl_crystal_size_min 0.20
_refine_diff_density_max 0.241
_refine_diff_density_min -0.276
_refine_ls_abs_structure_details 'from known structure (Toda <i>et al.</i>,  1985)'
_refine_ls_extinction_method none
_refine_ls_goodness_of_fit_ref 1.014
_refine_ls_hydrogen_treatment constr
_refine_ls_matrix_type full
_refine_ls_number_parameters 488
_refine_ls_number_reflns 3937
_refine_ls_number_restraints 79
_refine_ls_restrained_S_all 1.005
_refine_ls_R_factor_all 0.1504
_refine_ls_R_factor_gt 0.0776
_refine_ls_shift/su_max 0.001
_refine_ls_shift/su_mean 0.000
_refine_ls_structure_factor_coef Fsqd
_refine_ls_weighting_details 'calc w=1/[\s^2^(Fo^2^)+(0.0298P)^2^] where P=(Fo^2^+2Fc^2^)/3'
_refine_ls_weighting_scheme calc
_refine_ls_wR_factor_gt 0.0935
_refine_ls_wR_factor_ref 0.1143
_reflns_number_gt 2391
_reflns_number_total 3937
_reflns_threshold_expression I>2\s(I)
_cod_data_source_file gd1431.cif
_cod_data_source_block 2
_cod_original_sg_symbol_H-M 'P 21'
_cod_database_code 2015243
_cod_database_fobs_code 2015243

loop_
_symmetry_equiv_pos_as_xyz
'x, y, z'
'-x, y+1/2, -z'

loop_
_atom_site_type_symbol
_atom_site_label
_atom_site_fract_x
_atom_site_fract_y
_atom_site_fract_z
_atom_site_U_iso_or_equiv
_atom_site_adp_type
_atom_site_calc_flag
_atom_site_refinement_flags
_atom_site_occupancy
_atom_site_disorder_assembly
_atom_site_disorder_group
O O1 0.0742(3) 0.6124(6) -0.01214(19) 0.0284(11) Uani d . 1 . .
O O2 -0.0728(3) 0.3055(6) 0.40005(19) 0.0314(12) Uani d . 1 . .
O O3 0.1379(3) 0.1972(6) 0.4226(2) 0.0313(12) Uani d . 1 . .
O O4 -0.1748(3) 0.5548(7) 0.1622(2) 0.0388(13) Uani d . 1 . .
N N1 0.0046(4) 0.4322(7) 0.1598(2) 0.0178(12) Uani d . 1 . .
N N2 0.3778(4) 0.2693(6) 0.1185(2) 0.0222(13) Uani d . 1 . .
H H2 0.4429 0.2088 0.1373 0.027 Uiso calc R 1 . .
C C1 -0.0499(5) 0.3734(9) 0.2804(3) 0.0249(16) Uani d . 1 . .
H H1 -0.1275 0.4153 0.2725 0.030 Uiso calc R 1 . .
C C2 -0.0079(5) 0.3109(9) 0.3443(3) 0.0289(17) Uani d . 1 . .
C C3 0.1065(5) 0.2499(8) 0.3568(3) 0.0234(15) Uani d . 1 . .
C C4 0.1802(5) 0.2466(8) 0.3036(3) 0.0207(15) Uani d . 1 . .
H H4 0.2575 0.2033 0.3110 0.025 Uiso calc R 1 . .
C C5 0.1372(5) 0.3086(8) 0.2392(3) 0.0169(14) Uani d . 1 . .
C C6 0.0252(5) 0.3727(8) 0.2282(3) 0.0183(14) Uani d . 1 . .
C C7 0.1977(5) 0.3074(8) 0.1728(3) 0.0161(13) Uani d . 1 . .
C C8 0.1140(4) 0.4221(8) 0.1240(3) 0.0176(14) Uani d . 1 . .
H H8 0.0978 0.3615 0.0788 0.021 Uiso calc R 1 . .
C C9 -0.0818(5) 0.5418(9) 0.1349(3) 0.0253(16) Uani d . 1 . .
C C10 -0.0612(5) 0.6427(9) 0.0701(3) 0.0243(15) Uani d . 1 . .
H H10A -0.1030 0.7551 0.0718 0.029 Uiso calc R 1 . .
H H10B -0.0981 0.5767 0.0304 0.029 Uiso calc R 1 . .
C C11 0.0647(4) 0.6829(8) 0.0549(3) 0.0211(15) Uani d . 1 . .
H H11 0.0747 0.8122 0.0529 0.025 Uiso calc R 1 . .
C C12 0.1800(5) 0.6603(11) -0.0429(3) 0.041(2) Uani d . 1 . .
H H12A 0.2024 0.7806 -0.0290 0.050 Uiso calc R 1 . .
H H12B 0.1655 0.6580 -0.0937 0.050 Uiso calc R 1 . .
C C13 0.2782(5) 0.5372(10) -0.0209(3) 0.0352(18) Uani d . 1 . .
H H13 0.3106 0.4693 -0.0553 0.042 Uiso calc R 1 . .
C C14 0.3219(5) 0.5183(9) 0.0436(3) 0.0232(15) Uani d . 1 . .
C C15 0.4171(5) 0.3882(9) 0.0631(3) 0.0271(15) Uani d . 1 . .
H H15A 0.4892 0.4499 0.0802 0.032 Uiso calc R 1 . .
H H15B 0.4338 0.3187 0.0223 0.032 Uiso calc R 1 . .
C C16 0.2905(5) 0.1364(8) 0.0893(3) 0.0252(15) Uani d . 1 . .
H H16A 0.3288 0.0233 0.0816 0.030 Uiso calc R 1 . .
H H16B 0.2510 0.1773 0.0452 0.030 Uiso calc R 1 . .
C C17 0.2044(5) 0.1196(8) 0.1442(3) 0.0204(14) Uani d . 1 . .
H H17A 0.2333 0.0369 0.1807 0.024 Uiso calc R 1 . .
H H17B 0.1274 0.0798 0.1238 0.024 Uiso calc R 1 . .
C C18 0.1501(5) 0.6102(8) 0.1117(3) 0.0179(14) Uani d . 1 . .
H H18 0.1367 0.6764 0.1545 0.021 Uiso calc R 1 . .
C C19 0.2817(5) 0.6229(9) 0.1026(3) 0.0232(15) Uani d . 1 . .
H H19 0.3021 0.7481 0.0959 0.028 Uiso calc R 1 . .
C C20 0.3452(5) 0.5585(8) 0.1711(3) 0.0234(15) Uani d . 1 . .
H H20A 0.4296 0.5825 0.1715 0.028 Uiso calc R 1 . .
H H20B 0.3149 0.6209 0.2103 0.028 Uiso calc R 1 . .
C C21 0.3251(5) 0.3661(8) 0.1779(3) 0.0184(14) Uani d . 1 . .
H H21 0.3644 0.3250 0.2227 0.022 Uiso calc R 1 . .
C C22 -0.1865(5) 0.3832(10) 0.3923(3) 0.0331(18) Uani d . 1 . .
H H22A -0.2239 0.3705 0.4354 0.050 Uiso calc R 1 . .
H H22B -0.2337 0.3249 0.3550 0.050 Uiso calc R 1 . .
H H22C -0.1794 0.5073 0.3814 0.050 Uiso calc R 1 . .
C C23 0.2581(5) 0.1522(10) 0.4395(3) 0.0313(17) Uani d . 1 . .
H H23A 0.2694 0.1176 0.4879 0.047 Uiso calc R 1 . .
H H23B 0.3073 0.2533 0.4316 0.047 Uiso calc R 1 . .
H H23C 0.2795 0.0552 0.4103 0.047 Uiso calc R 1 . .
O O5 0.5402(5) 0.1069(8) 0.1972(3) 0.0226(14) Uani d PDU 0.67 A 1
O O6 0.5212(4) -0.1184(8) 0.1251(3) 0.0250(14) Uani d PDU 0.67 A 1
C C24 0.5718(8) -0.0377(9) 0.1751(4) 0.021(2) Uani d PDU 0.67 A 1
O O5A 0.5877(9) 0.1359(15) 0.1593(6) 0.017(2) Uani d PDU 0.33 A 2
O O6A 0.4656(9) -0.0574(17) 0.1982(6) 0.028(2) Uani d PDU 0.33 A 2
C C24A 0.5661(12) 0.001(2) 0.1923(11) 0.021(3) Uani d PDU 0.33 A 2
O O7 0.7790(3) -0.0955(6) 0.40047(19) 0.0322(11) Uani d . 1 . .
O O8 0.9803(3) -0.0818(6) 0.2075(2) 0.0276(10) Uani d . 1 . .
N N3 0.8564(4) -0.0694(7) 0.2949(2) 0.0205(12) Uani d . 1 . .
C C25 0.6772(5) -0.1144(9) 0.2173(3) 0.0304(16) Uani d . 1 . .
H H25A 0.7223 -0.1802 0.1879 0.036 Uiso d . 1 . .
H H25B 0.6492 -0.1956 0.2506 0.036 Uiso d . 1 . .
C C26 0.7566(5) 0.0155(9) 0.2571(3) 0.0275(16) Uani d . 1 A .
H H26A 0.7852 0.1014 0.2245 0.033 Uiso calc R 1 . .
H H26B 0.7114 0.0795 0.2900 0.033 Uiso calc R 1 . .
C C27 0.8597(5) -0.1180(9) 0.3644(3) 0.0247(15) Uani d . 1 . .
C C28 0.9751(5) -0.2001(8) 0.3818(3) 0.0194(14) Uani d . 1 . .
C C29 1.0202(5) -0.2751(9) 0.4417(3) 0.0275(16) Uani d . 1 . .
H H29 0.9773 -0.2804 0.4812 0.033 Uiso calc R 1 . .
C C30 1.1337(5) -0.3446(9) 0.4422(3) 0.0288(16) Uani d . 1 . .
H H30 1.1679 -0.4005 0.4825 0.035 Uiso calc R 1 . .
C C31 1.1956(5) -0.3318(8) 0.3844(3) 0.0268(16) Uani d . 1 . .
H H31 1.2722 -0.3783 0.3859 0.032 Uiso calc R 1 . .
C C32 1.1484(5) -0.2529(8) 0.3248(3) 0.0238(15) Uani d . 1 . .
H H32 1.1917 -0.2431 0.2856 0.029 Uiso calc R 1 . .
C C33 1.0374(5) -0.1892(8) 0.3237(3) 0.0195(14) Uani d . 1 . .
C C34 0.9613(5) -0.1097(8) 0.2666(3) 0.0228(15) Uani d . 1 . .
O O1W 0.5430(3) 0.3935(7) 0.4523(2) 0.0533(14) Uani d . 1 . .
H H11W 0.5467 0.2833 0.4533 0.080 Uiso d R 1 . .
H H12W 0.5046 0.4277 0.4855 0.080 Uiso d R 1 . .
O O2W 0.6318(3) 0.4378(6) 0.2309(2) 0.0447(13) Uani d . 1 . .
H H21W 0.6695 0.4932 0.2027 0.067 Uiso d R 1 . .
H H22W 0.6114 0.3406 0.2140 0.067 Uiso d R 1 . .
O O3W 0.5550(4) 0.0312(7) 0.4341(2) 0.0437(13) Uani d . 1 . .
H H31W 0.6238 -0.0040 0.4319 0.065 Uiso d R 1 . .
H H32W 0.5130 -0.0076 0.3998 0.065 Uiso d R 1 . .
O O4W 0.4280(4) -0.0782(11) 0.3170(3) 0.104(3) Uani d . 1 . .
H H41W 0.4260 -0.1899 0.3296 0.156 Uiso d R 1 . .
H H42W 0.4372 -0.0743 0.2742 0.156 Uiso d R 1 . .
O O5W 0.4836(4) 0.5588(8) 0.3270(2) 0.077(2) Uani d . 1 . .
H H51W 0.5130 0.5238 0.3662 0.116 Uiso d R 1 . .
H H52W 0.5168 0.5105 0.2959 0.116 Uiso d R 1 . .
O O6W 0.6351(5) -0.3856(10) 0.0668(3) 0.047(2) Uani d P 0.67 . .
H H61W 0.5888 -0.3393 0.0914 0.071 Uiso d PR 0.67 . .
H H62W 0.6983 -0.4024 0.0893 0.071 Uiso d PR 0.67 . .

loop_
_atom_site_aniso_label
_atom_site_aniso_U_11
_atom_site_aniso_U_22
_atom_site_aniso_U_33
_atom_site_aniso_U_12
_atom_site_aniso_U_13
_atom_site_aniso_U_23
O1 0.027(2) 0.037(3) 0.021(2) 0.010(2) 0.0062(19) 0.007(2)
O2 0.015(2) 0.058(3) 0.022(2) -0.004(2) 0.0079(19) 0.001(2)
O3 0.031(3) 0.044(3) 0.020(3) -0.006(2) 0.007(2) 0.008(2)
O4 0.016(2) 0.074(4) 0.028(3) 0.004(2) 0.006(2) -0.003(2)
N1 0.016(3) 0.022(3) 0.015(3) 0.003(2) 0.003(2) -0.006(2)
N2 0.019(3) 0.025(3) 0.022(3) 0.015(2) 0.002(2) 0.001(3)
C1 0.012(3) 0.040(4) 0.023(3) -0.003(3) 0.004(3) -0.010(3)
C2 0.018(3) 0.048(5) 0.022(4) -0.005(3) 0.006(3) -0.002(3)
C3 0.034(4) 0.024(4) 0.013(3) -0.012(3) 0.008(3) -0.004(3)
C4 0.019(3) 0.019(4) 0.024(4) -0.008(3) 0.002(3) -0.003(3)
C5 0.020(3) 0.015(3) 0.016(3) 0.002(3) 0.006(3) -0.006(3)
C6 0.014(3) 0.023(4) 0.017(3) -0.009(3) -0.003(3) 0.001(3)
C7 0.021(3) 0.012(3) 0.016(3) 0.003(3) 0.006(3) -0.002(3)
C8 0.013(3) 0.020(4) 0.021(3) 0.005(3) 0.006(2) -0.001(3)
C9 0.027(4) 0.027(4) 0.021(4) -0.001(3) -0.005(3) -0.012(3)
C10 0.024(4) 0.023(4) 0.026(3) 0.013(3) -0.001(3) -0.001(3)
C11 0.019(3) 0.018(4) 0.027(4) 0.004(3) 0.006(3) 0.000(3)
C12 0.029(4) 0.059(6) 0.037(4) 0.013(4) 0.006(3) 0.016(4)
C13 0.033(4) 0.049(5) 0.027(4) 0.010(4) 0.021(3) 0.017(4)
C14 0.027(4) 0.025(4) 0.019(3) -0.006(3) 0.012(3) 0.009(3)
C15 0.022(3) 0.036(4) 0.025(3) 0.006(3) 0.013(3) 0.015(3)
C16 0.037(4) 0.020(4) 0.017(3) 0.002(3) -0.007(3) -0.012(3)
C17 0.021(3) 0.021(4) 0.019(3) 0.014(3) 0.000(3) -0.001(3)
C18 0.023(3) 0.008(3) 0.022(3) 0.004(3) -0.003(3) -0.003(3)
C19 0.018(3) 0.021(4) 0.032(4) 0.002(3) 0.010(3) 0.013(3)
C20 0.019(3) 0.026(4) 0.025(4) -0.003(3) 0.002(3) -0.002(3)
C21 0.023(3) 0.018(4) 0.015(3) -0.002(3) 0.007(3) -0.010(3)
C22 0.022(4) 0.054(5) 0.025(4) -0.007(4) 0.012(3) -0.006(4)
C23 0.029(4) 0.043(5) 0.021(4) -0.006(3) 0.003(3) 0.005(3)
O5 0.020(3) 0.017(3) 0.031(3) 0.004(3) 0.000(3) 0.004(3)
O6 0.020(3) 0.028(4) 0.028(3) 0.002(3) 0.003(3) 0.000(3)
C24 0.019(4) 0.018(4) 0.025(4) 0.001(3) 0.005(3) 0.015(4)
O5A 0.014(5) 0.019(5) 0.018(5) 0.003(4) 0.005(4) 0.011(5)
O6A 0.024(4) 0.025(5) 0.034(5) -0.001(4) 0.000(4) 0.009(4)
C24A 0.018(5) 0.019(5) 0.025(5) 0.000(5) 0.002(4) 0.006(5)
O7 0.024(2) 0.045(3) 0.029(2) 0.008(2) 0.015(2) 0.003(2)
O8 0.029(2) 0.031(3) 0.023(2) -0.004(2) 0.0042(19) 0.002(2)
N3 0.016(3) 0.027(3) 0.018(3) 0.007(2) 0.002(2) 0.003(2)
C25 0.020(3) 0.023(4) 0.046(4) -0.003(3) -0.012(3) 0.010(4)
C26 0.025(4) 0.034(4) 0.022(4) 0.008(3) -0.004(3) 0.003(3)
C27 0.024(3) 0.030(4) 0.019(3) -0.001(3) -0.002(3) -0.005(3)
C28 0.013(3) 0.023(4) 0.023(4) 0.002(3) 0.004(3) -0.003(3)
C29 0.035(4) 0.031(4) 0.017(4) 0.008(3) 0.003(3) 0.005(3)
C30 0.031(4) 0.032(4) 0.022(4) 0.011(3) -0.007(3) -0.003(3)
C31 0.019(3) 0.023(4) 0.038(4) 0.005(3) -0.001(3) -0.004(3)
C32 0.018(3) 0.034(4) 0.019(4) -0.007(3) -0.002(3) -0.007(3)
C33 0.022(3) 0.025(4) 0.013(3) -0.007(3) 0.005(3) -0.010(3)
C34 0.027(3) 0.019(4) 0.022(4) -0.013(3) 0.000(3) -0.003(3)
O1W 0.049(3) 0.064(4) 0.049(3) -0.003(3) 0.020(2) -0.006(3)
O2W 0.031(3) 0.034(3) 0.069(3) 0.002(2) 0.004(2) -0.018(3)
O3W 0.033(3) 0.064(4) 0.035(3) 0.007(3) 0.006(2) -0.007(3)
O4W 0.039(3) 0.214(8) 0.060(4) 0.017(5) 0.011(3) -0.050(5)
O5W 0.053(3) 0.155(7) 0.024(3) -0.025(4) 0.010(2) -0.005(3)
O6W 0.037(4) 0.054(5) 0.050(5) -0.006(4) 0.004(3) -0.017(4)

loop_
_atom_type_symbol
_atom_type_description
_atom_type_scat_dispersion_real
_atom_type_scat_dispersion_imag
_atom_type_scat_source
C C 0.0033 0.0000 'International Tables Vol C Tables 4.2.6.8 and 6.1.1.4'
H H 0.0000 0.0000 'International Tables Vol C Tables 4.2.6.8 and 6.1.1.4'
N N 0.0061 0.0000 'International Tables Vol C Tables 4.2.6.8 and 6.1.1.4'
O O 0.0106 0.0000 'International Tables Vol C Tables 4.2.6.8 and 6.1.1.4'

loop_
_geom_angle_atom_site_label_1
_geom_angle_atom_site_label_2
_geom_angle_atom_site_label_3
_geom_angle
C11 O1 C12 114.5(5)
C2 O2 C22 117.3(5)
C3 O3 C23 117.4(4)
C9 N1 C6 126.6(5)
C9 N1 C8 119.1(5)
C6 N1 C8 110.1(4)
C16 N2 C15 111.6(4)
C16 N2 C21 108.5(4)
C15 N2 C21 114.0(4)
C16 N2 H2 107.5
C15 N2 H2 107.5
C21 N2 H2 107.5
C2 C1 C6 117.7(5)
C2 C1 H1 121.1
C6 C1 H1 121.1
O2 C2 C1 123.4(6)
O2 C2 C3 114.9(5)
C1 C2 C3 121.7(5)
O3 C3 C4 124.3(6)
O3 C3 C2 115.6(5)
C4 C3 C2 120.0(6)
C5 C4 C3 118.1(6)
C5 C4 H4 121.0
C3 C4 H4 121.0
C6 C5 C4 121.2(5)
C6 C5 C7 111.1(5)
C4 C5 C7 127.6(5)
C5 C6 C1 121.3(5)
C5 C6 N1 110.0(5)
C1 C6 N1 128.7(5)
C5 C7 C21 116.6(4)
C5 C7 C17 110.7(5)
C21 C7 C17 102.7(4)
C5 C7 C8 102.1(4)
C21 C7 C8 114.4(5)
C17 C7 C8 110.5(5)
N1 C8 C18 106.0(5)
N1 C8 C7 104.3(4)
C18 C8 C7 117.7(4)
N1 C8 H8 109.5
C18 C8 H8 109.5
C7 C8 H8 109.5
O4 C9 N1 122.0(6)
O4 C9 C10 121.2(6)
N1 C9 C10 116.7(5)
C9 C10 C11 118.7(5)
C9 C10 H10A 107.6
C11 C10 H10A 107.6
C9 C10 H10B 107.6
C11 C10 H10B 107.6
H10A C10 H10B 107.1
O1 C11 C18 115.6(4)
O1 C11 C10 104.3(4)
C18 C11 C10 110.4(5)
O1 C11 H11 108.7
C18 C11 H11 108.7
C10 C11 H11 108.7
O1 C12 C13 111.1(5)
O1 C12 H12A 109.4
C13 C12 H12A 109.4
O1 C12 H12B 109.4
C13 C12 H12B 109.4
H12A C12 H12B 108.0
C14 C13 C12 123.7(6)
C14 C13 H13 118.1
C12 C13 H13 118.1
C13 C14 C19 123.4(6)
C13 C14 C15 121.5(6)
C19 C14 C15 115.1(5)
C14 C15 N2 108.9(4)
C14 C15 H15A 109.9
N2 C15 H15A 109.9
C14 C15 H15B 109.9
N2 C15 H15B 109.9
H15A C15 H15B 108.3
N2 C16 C17 104.1(4)
N2 C16 H16A 110.9
C17 C16 H16A 110.9
N2 C16 H16B 110.9
C17 C16 H16B 110.9
H16A C16 H16B 108.9
C16 C17 C7 103.3(5)
C16 C17 H17A 111.1
C7 C17 H17A 111.1
C16 C17 H17B 111.1
C7 C17 H17B 111.1
H17A C17 H17B 109.1
C11 C18 C8 107.0(4)
C11 C18 C19 118.3(5)
C8 C18 C19 111.2(5)
C11 C18 H18 106.6
C8 C18 H18 106.6
C19 C18 H18 106.6
C14 C19 C18 115.0(5)
C14 C19 C20 109.6(5)
C18 C19 C20 106.2(4)
C14 C19 H19 108.7
C18 C19 H19 108.7
C20 C19 H19 108.7
C21 C20 C19 108.9(5)
C21 C20 H20A 109.9
C19 C20 H20A 109.9
C21 C20 H20B 109.9
C19 C20 H20B 109.9
H20A C20 H20B 108.3
C20 C21 C7 115.9(5)
C20 C21 N2 109.5(5)
C7 C21 N2 104.2(4)
C20 C21 H21 109.0
C7 C21 H21 109.0
N2 C21 H21 109.0
O2 C22 H22A 109.5
O2 C22 H22B 109.5
H22A C22 H22B 109.5
O2 C22 H22C 109.5
H22A C22 H22C 109.5
H22B C22 H22C 109.5
O3 C23 H23A 109.5
O3 C23 H23B 109.5
H23A C23 H23B 109.5
O3 C23 H23C 109.5
H23A C23 H23C 109.5
H23B C23 H23C 109.5
O5 C24 O6 124.9(8)
O5 C24 C25 113.4(6)
O6 C24 C25 121.7(6)
O6A C24A O5A 124.4(15)
O6A C24A C25 119.9(11)
O5A C24A C25 115.1(10)
C27 N3 C34 111.6(5)
C27 N3 C26 124.0(4)
C34 N3 C26 124.4(5)
C26 C25 C24 116.1(5)
C26 C25 C24A 103.0(9)
C24 C25 C24A 16.6(9)
C26 C25 H25A 108.7
C24 C25 H25A 109.2
C24A C25 H25A 125.0
C26 C25 H25B 107.4
C24 C25 H25B 108.1
C24A C25 H25B 104.7
H25A C25 H25B 107.0
N3 C26 C25 112.2(5)
N3 C26 H26A 109.2
C25 C26 H26A 109.2
N3 C26 H26B 109.2
C25 C26 H26B 109.2
H26A C26 H26B 107.9
O7 C27 N3 123.9(5)
O7 C27 C28 129.6(6)
N3 C27 C28 106.5(5)
C29 C28 C33 122.4(6)
C29 C28 C27 130.0(5)
C33 C28 C27 107.6(5)
C28 C29 C30 116.8(5)
C28 C29 H29 121.6
C30 C29 H29 121.6
C31 C30 C29 120.5(6)
C31 C30 H30 119.8
C29 C30 H30 119.8
C32 C31 C30 121.5(6)
C32 C31 H31 119.3
C30 C31 H31 119.3
C33 C32 C31 118.1(5)
C33 C32 H32 121.0
C31 C32 H32 121.0
C32 C33 C28 120.8(6)
C32 C33 C34 130.4(5)
C28 C33 C34 108.8(5)
O8 C34 N3 124.5(5)
O8 C34 C33 130.0(5)
N3 C34 C33 105.5(5)
H11W O1W H12W 108.5
H21W O2W H22W 109.6
H31W O3W H32W 109.0
H41W O4W H42W 108.2
H51W O5W H52W 109.9
H61W O6W H62W 110.0

loop_
_geom_bond_atom_site_label_1
_geom_bond_atom_site_label_2
_geom_bond_distance
O1 C11 1.427(6)
O1 C12 1.450(7)
O2 C2 1.371(7)
O2 C22 1.436(6)
O3 C3 1.365(6)
O3 C23 1.439(6)
O4 C9 1.240(6)
N1 C9 1.362(7)
N1 C6 1.411(6)
N1 C8 1.494(6)
N2 C16 1.510(7)
N2 C15 1.513(7)
N2 C21 1.543(6)
N2 H2 0.9300
C1 C2 1.384(8)
C1 C6 1.391(7)
C1 H1 0.9500
C2 C3 1.401(8)
C3 C4 1.395(7)
C4 C5 1.394(8)
C4 H4 0.9500
C5 C6 1.381(7)
C5 C7 1.522(7)
C7 C21 1.532(7)
C7 C17 1.549(8)
C7 C8 1.566(7)
C8 C18 1.525(8)
C8 H8 1.0000
C9 C10 1.519(8)
C10 C11 1.536(7)
C10 H10A 0.9900
C10 H10B 0.9900
C11 C18 1.525(7)
C11 H11 1.0000
C12 C13 1.509(9)
C12 H12A 0.9900
C12 H12B 0.9900
C13 C14 1.323(7)
C13 H13 0.9500
C14 C19 1.507(8)
C14 C15 1.508(8)
C15 H15A 0.9900
C15 H15B 0.9900
C16 C17 1.525(7)
C16 H16A 0.9900
C16 H16B 0.9900
C17 H17A 0.9900
C17 H17B 0.9900
C18 C19 1.545(7)
C18 H18 1.0000
C19 C20 1.548(7)
C19 H19 1.0000
C20 C21 1.501(8)
C20 H20A 0.9900
C20 H20B 0.9900
C21 H21 1.0000
C22 H22A 0.9800
C22 H22B 0.9800
C22 H22C 0.9800
C23 H23A 0.9800
C23 H23B 0.9800
C23 H23C 0.9800
O5 C24 1.255(5)
O6 C24 1.256(5)
C24 C25 1.527(10)
O5A C24A 1.256(6)
O6A C24A 1.255(6)
C24A C25 1.598(17)
O7 C27 1.224(6)
O8 C34 1.209(6)
N3 C27 1.404(7)
N3 C34 1.405(7)
N3 C26 1.466(7)
C25 C26 1.520(8)
C25 H25A 0.9513
C25 H25B 0.9743
C26 H26A 0.9900
C26 H26B 0.9900
C27 C28 1.485(8)
C28 C29 1.366(8)
C28 C33 1.393(7)
C29 C30 1.411(7)
C29 H29 0.9500
C30 C31 1.388(8)
C30 H30 0.9500
C31 C32 1.382(8)
C31 H31 0.9500
C32 C33 1.368(7)
C32 H32 0.9500
C33 C34 1.490(8)
O1W H11W 0.8460
O1W H12W 0.8563
O2W H21W 0.8433
O2W H22W 0.8402
O3W H31W 0.8426
O3W H32W 0.8455
O4W H41W 0.8925
O4W H42W 0.8503
O5W H51W 0.8523
O5W H52W 0.8323
O6W H61W 0.8277
O6W H62W 0.8273

loop_
_geom_hbond_atom_site_label_D
_geom_hbond_atom_site_label_H
_geom_hbond_atom_site_label_A
_geom_hbond_site_symmetry_A
_geom_hbond_distance_DH
_geom_hbond_distance_HA
_geom_hbond_distance_DA
_geom_hbond_angle_DHA
N2 H2 O5 . 0.93 1.74 2.632(8) 161
N2 H2 O5A . 0.93 1.78 2.685(11) 164
N2 H2 O6A . 0.93 2.37 3.074(13) 133
O1W H11W O3W . 0.85 1.97 2.806(8) 168
O1W H12W O3W 2_656 0.86 1.93 2.779(6) 169
O2W H21W O4 1_655 0.84 2.08 2.840(6) 151
O2W H22W O5A . 0.84 1.90 2.729(13) 167
O2W H22W O5 . 0.84 1.99 2.805(8) 164
O3W H31W O7 . 0.84 2.06 2.886(5) 166
O3W H32W O4W . 0.85 1.90 2.738(6) 174
O4W H41W O5W 1_545 0.89 2.04 2.860(11) 152
O4W H42W O6A . 0.85 1.55 2.398(13) 174
O4W H42W O5 . 0.85 2.43 3.107(9) 137
O5W H51W O1W . 0.85 1.96 2.786(7) 163
O5W H52W O2W . 0.83 1.99 2.800(6) 164
O6W H61W O6 . 0.83 2.00 2.733(9) 147
O6W H62W O4 1_645 0.83 1.98 2.790(7) 166

loop_
_geom_torsion_atom_site_label_1
_geom_torsion_atom_site_label_2
_geom_torsion_atom_site_label_3
_geom_torsion_atom_site_label_4
_geom_torsion
C22 O2 C2 C1 -5.6(9)
C22 O2 C2 C3 173.6(5)
C6 C1 C2 O2 179.6(6)
C6 C1 C2 C3 0.5(10)
C23 O3 C3 C4 6.6(8)
C23 O3 C3 C2 -173.2(6)
O2 C2 C3 O3 -1.2(8)
C1 C2 C3 O3 178.0(6)
O2 C2 C3 C4 179.0(5)
C1 C2 C3 C4 -1.8(10)
O3 C3 C4 C5 -178.4(5)
C2 C3 C4 C5 1.3(9)
C3 C4 C5 C6 0.4(9)
C3 C4 C5 C7 -175.7(6)
C4 C5 C6 C1 -1.8(9)
C7 C5 C6 C1 174.9(6)
C4 C5 C6 N1 178.0(5)
C7 C5 C6 N1 -5.3(7)
C2 C1 C6 C5 1.3(10)
C2 C1 C6 N1 -178.5(6)
C9 N1 C6 C5 -162.0(6)
C8 N1 C6 C5 -5.4(7)
C9 N1 C6 C1 17.8(10)
C8 N1 C6 C1 174.4(6)
C6 C5 C7 C21 138.3(5)
C4 C5 C7 C21 -45.2(8)
C6 C5 C7 C17 -104.8(6)
C4 C5 C7 C17 71.6(7)
C6 C5 C7 C8 12.9(6)
C4 C5 C7 C8 -170.7(6)
C9 N1 C8 C18 46.9(6)
C6 N1 C8 C18 -111.7(5)
C9 N1 C8 C7 171.8(5)
C6 N1 C8 C7 13.2(6)
C5 C7 C8 N1 -15.0(6)
C21 C7 C8 N1 -141.9(4)
C17 C7 C8 N1 102.7(5)
C5 C7 C8 C18 102.1(5)
C21 C7 C8 C18 -24.9(7)
C17 C7 C8 C18 -140.2(5)
C6 N1 C9 O4 -25.7(9)
C8 N1 C9 O4 179.5(5)
C6 N1 C9 C10 156.7(6)
C8 N1 C9 C10 2.0(8)
O4 C9 C10 C11 155.4(6)
N1 C9 C10 C11 -27.0(8)
C12 O1 C11 C18 -68.6(7)
C12 O1 C11 C10 170.0(5)
C9 C10 C11 O1 124.5(6)
C9 C10 C11 C18 -0.4(8)
C11 O1 C12 C13 86.0(7)
O1 C12 C13 C14 -62.7(9)
C12 C13 C14 C19 -2.4(10)
C12 C13 C14 C15 177.6(6)
C13 C14 C15 N2 -125.1(6)
C19 C14 C15 N2 55.0(7)
C16 N2 C15 C14 75.9(6)
C21 N2 C15 C14 -47.4(7)
C15 N2 C16 C17 -142.4(4)
C21 N2 C16 C17 -16.0(6)
N2 C16 C17 C7 35.6(6)
C5 C7 C17 C16 -167.1(4)
C21 C7 C17 C16 -41.9(5)
C8 C7 C17 C16 80.5(5)
O1 C11 C18 C8 -69.8(6)
C10 C11 C18 C8 48.3(6)
O1 C11 C18 C19 56.5(7)
C10 C11 C18 C19 174.7(5)
N1 C8 C18 C11 -72.3(5)
C7 C8 C18 C11 171.5(4)
N1 C8 C18 C19 157.2(4)
C7 C8 C18 C19 41.0(6)
C13 C14 C19 C18 56.7(8)
C15 C14 C19 C18 -123.3(5)
C13 C14 C19 C20 176.1(6)
C15 C14 C19 C20 -3.9(7)
C11 C18 C19 C14 -64.9(7)
C8 C18 C19 C14 59.4(6)
C11 C18 C19 C20 173.8(5)
C8 C18 C19 C20 -61.9(6)
C14 C19 C20 C21 -55.5(6)
C18 C19 C20 C21 69.2(6)
C19 C20 C21 C7 -55.2(6)
C19 C20 C21 N2 62.3(6)
C5 C7 C21 C20 -87.0(6)
C17 C7 C21 C20 151.8(5)
C8 C7 C21 C20 32.0(7)
C5 C7 C21 N2 152.6(5)
C17 C7 C21 N2 31.4(5)
C8 C7 C21 N2 -88.4(5)
C16 N2 C21 C20 -134.6(5)
C15 N2 C21 C20 -9.6(6)
C16 N2 C21 C7 -9.9(6)
C15 N2 C21 C7 115.0(5)
O5 C24 C25 C26 -24.8(10)
O6 C24 C25 C26 157.8(7)
O5 C24 C25 C24A 15.4(15)
O6 C24 C25 C24A -162(3)
O6A C24A C25 C26 -134.7(18)
O5A C24A C25 C26 54(2)
O6A C24A C25 C24 82(3)
O5A C24A C25 C24 -89(3)
C27 N3 C26 C25 -95.4(7)
C34 N3 C26 C25 85.6(7)
C24 C25 C26 N3 -178.9(6)
C24A C25 C26 N3 170.3(7)
C34 N3 C27 O7 179.6(6)
C26 N3 C27 O7 0.5(10)
C34 N3 C27 C28 -1.4(7)
C26 N3 C27 C28 179.6(5)
O7 C27 C28 C29 1.7(12)
N3 C27 C28 C29 -177.2(6)
O7 C27 C28 C33 -178.1(7)
N3 C27 C28 C33 2.9(7)
C33 C28 C29 C30 -0.9(10)
C27 C28 C29 C30 179.3(6)
C28 C29 C30 C31 1.5(10)
C29 C30 C31 C32 -0.6(10)
C30 C31 C32 C33 -0.9(9)
C31 C32 C33 C28 1.5(9)
C31 C32 C33 C34 -175.4(6)
C29 C28 C33 C32 -0.7(10)
C27 C28 C33 C32 179.2(6)
C29 C28 C33 C34 176.8(6)
C27 C28 C33 C34 -3.3(7)
C27 N3 C34 O8 179.6(6)
C26 N3 C34 O8 -1.3(10)
C27 N3 C34 C33 -0.6(7)
C26 N3 C34 C33 178.5(5)
C32 C33 C34 O8 -0.5(11)
C28 C33 C34 O8 -177.7(6)
C32 C33 C34 N3 179.7(6)
C28 C33 C34 N3 2.5(7)
